data_2021418
loop_
_publ_author_name
'Xiang, Zheng'
'Shan, Yue-Bin'
'Li, Tao'
'Huang, Chang-Cang'
'Huang, Xi-He'
'Lin, Mei-Jin'

_publ_section_title
;
 Four isostructural lanthanide(III) coordination compounds based on a new
 <i>N</i>-oxydic pyridyl naphthalenediimide ligand: synthesis and
 characterization
;
_journal_coeditor_code QF3018
_journal_issue 1
_journal_name_full 'Acta Crystallographica Section C'
_journal_page_first 38
_journal_page_last 45
_journal_paper_doi 10.1107/S2053229618017357
_journal_volume 75
_journal_year 2019
_chemical_formula_iupac '[Gd (C26 H16 N4 O4)1.5 (N O3)3], C H4 O'
_chemical_formula_moiety 'C39 H24 Gd N9 O18, C H4 O'
_chemical_formula_sum 'C40 H28 Gd N9 O19'
_chemical_formula_weight 1095.96
_chemical_name_systematic
'<i>catena</i>-poly[[[tris(nitrato-\k^2^<i>O</i>,<i>O</i>')gadolinium(III)]-bis{\m-<i>N</i>,<i>N</i>'-bis[(1-oxidopyridin-1-ium-3-yl)methyl]-1,8:4,5-naphthalenetetracarboxdiimide-\k^2^<i>O</i>:<i>O</i>'}-[tris(nitrato-\k^2^<i>O</i>,<i>O</i>')gadolinium(III)]-\m-<i>N</i>,<i>N</i>'-bis[(1-oxidopyridin-1-ium-3-yl)methyl]-1,8:4,5-naphthalenetetracarboxdiimide-\k^2^<i>O</i>:<i>O</i>'] methanol disolvate]'
_space_group_crystal_system triclinic
_space_group_IT_number 2
_space_group_name_Hall '-P 1'
_space_group_name_H-M_alt 'P -1'
_symmetry_space_group_name_Hall '-P 1'
_symmetry_space_group_name_H-M 'P -1'
_atom_sites_solution_hydrogens geom
_atom_sites_solution_primary dual
_audit_creation_method
;
Olex2 1.2-alpha
(compiled 2018.05.29 svn.r3508 for OlexSys, GUI svn.r5506)
;
_cell_angle_alpha 109.641(6)
_cell_angle_beta 103.642(6)
_cell_angle_gamma 106.064(5)
_cell_formula_units_Z 2
_cell_length_a 9.8335(6)
_cell_length_b 15.3314(9)
_cell_length_c 16.0227(13)
_cell_measurement_reflns_used 10074
_cell_measurement_temperature 173(2)
_cell_measurement_theta_max 30.7430
_cell_measurement_theta_min 2.4220
_cell_volume 2036.8(3)
_computing_cell_refinement
;
CrysAlis PRO (Rigaku OD, 2015)
;
_computing_data_collection
;
CrysAlis PRO (Rigaku OD, 2015)
;
_computing_data_reduction
;
CrysAlis PRO (Rigaku OD, 2015)
;
_computing_molecular_graphics
;
OLEX2 (Dolomanov <i>et al.</i>,  2009)
;
_computing_publication_material
;
OLEX2 (Dolomanov <i>et al.</i>,  2009)
;
_computing_structure_refinement
;
SHELXL2014 (Sheldrick, 2015b)
;
_computing_structure_solution
;
SHELXT (Sheldrick, 2015a)
;
_diffrn_ambient_temperature 173.15
_diffrn_measured_fraction_theta_full 0.961
_diffrn_measured_fraction_theta_max 0.961
_diffrn_measurement_device_type 'multiwire proportional'
_diffrn_measurement_method 'phi and omega scans'
_diffrn_radiation_monochromator graphite
_diffrn_radiation_type MoK\a
_diffrn_radiation_wavelength 0.71073
_diffrn_reflns_av_R_equivalents 0.0811
_diffrn_reflns_av_unetI/netI 0.1011
_diffrn_reflns_limit_h_max 11
_diffrn_reflns_limit_h_min -11
_diffrn_reflns_limit_k_max 14
_diffrn_reflns_limit_k_min -18
_diffrn_reflns_limit_l_max 18
_diffrn_reflns_limit_l_min -18
_diffrn_reflns_number 14631
_diffrn_reflns_theta_full 25.000
_diffrn_reflns_theta_max 25.000
_diffrn_reflns_theta_min 2.520
_diffrn_standards_decay_% 0
_diffrn_standards_interval_count 0
_diffrn_standards_interval_time 0
_diffrn_standards_number 0
_exptl_absorpt_coefficient_mu 1.725
_exptl_absorpt_correction_T_max 1.000
_exptl_absorpt_correction_T_min 0.292
_exptl_absorpt_correction_type multi-scan
_exptl_absorpt_process_details
;
(CrysAlis PRO; Rigaku OD, 2015)
;
_exptl_crystal_colour yellow
_exptl_crystal_density_diffrn 1.787
_exptl_crystal_description block
_exptl_crystal_F_000 1094
_exptl_crystal_size_max 0.2
_exptl_crystal_size_mid 0.18
_exptl_crystal_size_min 0.15
_refine_diff_density_max 1.357
_refine_diff_density_min -2.193
_refine_ls_extinction_method none
_refine_ls_goodness_of_fit_ref 0.901
_refine_ls_hydrogen_treatment constr
_refine_ls_matrix_type full
_refine_ls_number_parameters 624
_refine_ls_number_reflns 6910
_refine_ls_number_restraints 0
_refine_ls_restrained_S_all 0.901
_refine_ls_R_factor_all 0.0482
_refine_ls_R_factor_gt 0.0410
_refine_ls_shift/su_max 0.000
_refine_ls_shift/su_mean 0.000
_refine_ls_structure_factor_coef Fsqd
_refine_ls_weighting_details 'w=1/[\s^2^(Fo^2^)] where P=(Fo^2^+2Fc^2^)/3'
_refine_ls_weighting_scheme calc
_refine_ls_wR_factor_gt 0.0831
_refine_ls_wR_factor_ref 0.0852
_reflns_number_gt 5945
_reflns_number_total 6910
_reflns_threshold_expression 'I > 2\s(I)'
_cod_data_source_file qf3018sup1.cif
_cod_data_source_block Gd
_cod_depositor_comments 'Adding full bibliography for 2021417--2021420.cif.'
_cod_database_code 2021418
_cod_database_fobs_code 2021418
_shelx_space_group_comment
;
The symmetry employed for this shelxl refinement is uniquely defined
by the following loop, which should always be used as a source of
symmetry information in preference to the above space-group names.
They are only intended as comments.
;
_shelx_estimated_absorpt_t_min 0.724
_shelx_estimated_absorpt_t_max 0.782

loop_
_space_group_symop_operation_xyz
'x, y, z'
'-x, -y, -z'

loop_
_atom_site_type_symbol
_atom_site_label
_atom_site_fract_x
_atom_site_fract_y
_atom_site_fract_z
_atom_site_U_iso_or_equiv
_atom_site_adp_type
_atom_site_calc_flag
_atom_site_occupancy
Gd Gd1 0.23239(2) 0.17600(2) 0.36473(2) 0.01846(8) Uani d 1
O O1 0.1770(3) 0.3085(2) 0.45580(18) 0.0265(7) Uani d 1
O O2 -0.3064(3) 0.3151(2) 0.1306(2) 0.0321(7) Uani d 1
O O3 -0.3643(3) 0.1289(2) 0.2983(2) 0.0307(7) Uani d 1
O O4 0.0622(3) 0.0771(2) 0.40593(18) 0.0253(7) Uani d 1
O O5 0.3655(3) 0.1529(2) 0.7282(2) 0.0322(7) Uani d 1
O O6 0.1248(3) 0.3601(2) 0.8236(2) 0.0369(8) Uani d 1
O O7 1.0606(3) 0.5753(3) 0.9290(3) 0.0503(10) Uani d 1
O O8 0.8246(3) 0.7801(2) 1.03881(19) 0.0273(7) Uani d 1
O O9 0.9962(3) 0.8466(2) 0.74533(18) 0.0246(7) Uani d 1
O O11 0.3821(3) 0.2249(2) 0.53326(19) 0.0308(7) Uani d 1
O O12 0.5033(3) 0.2885(2) 0.4566(2) 0.0325(7) Uani d 1
O O13 0.6294(3) 0.2976(3) 0.5940(2) 0.0464(9) Uani d 1
O O14 0.3716(3) 0.0641(2) 0.3699(2) 0.0326(7) Uani d 1
O O15 0.3025(4) -0.0868(2) 0.2585(2) 0.0425(9) Uani d 1
O O16 0.1572(3) -0.0022(2) 0.25286(19) 0.0277(7) Uani d 1
O O17 0.3179(3) 0.1634(2) 0.22908(19) 0.0267(7) Uani d 1
O O18 0.3005(3) 0.3056(2) 0.2992(2) 0.0335(8) Uani d 1
O O19 0.3551(3) 0.2731(2) 0.1701(2) 0.0323(7) Uani d 1
N N1 -0.0008(4) 0.1019(3) 0.4712(2) 0.0220(8) Uani d 1
N N2 0.2454(4) 0.2578(3) 0.7744(2) 0.0228(8) Uani d 1
N N3 0.9379(4) 0.6786(3) 0.9740(2) 0.0244(8) Uani d 1
N N4 1.0456(3) 0.8795(3) 0.8399(2) 0.0195(8) Uani d 1
N N5 0.1046(4) 0.3586(3) 0.4214(2) 0.0267(9) Uani d 1
N N6 -0.3508(4) 0.2216(3) 0.2134(2) 0.0219(8) Uani d 1
N N7 0.2786(4) -0.0104(3) 0.2930(3) 0.0284(9) Uani d 1
N N8 0.5089(4) 0.2715(3) 0.5305(3) 0.0316(9) Uani d 1
N N9 0.3266(4) 0.2487(3) 0.2311(2) 0.0253(8) Uani d 1
C C1 0.1840(5) 0.4471(4) 0.4232(3) 0.0368(12) Uani d 1
H H1 0.2919 0.4742 0.4495 0.044 Uiso calc 1
C C2 0.1106(5) 0.4981(4) 0.3874(4) 0.0469(14) Uani d 1
H H2 0.1671 0.5613 0.3908 0.056 Uiso calc 1
C C3 -0.0476(5) 0.4568(4) 0.3461(3) 0.0407(12) Uani d 1
H H3 -0.0999 0.4901 0.3190 0.049 Uiso calc 1
C C4 -0.1272(5) 0.3662(3) 0.3453(3) 0.0261(10) Uani d 1
C C5 -0.0480(4) 0.3186(3) 0.3839(3) 0.0236(10) Uani d 1
H H5 -0.1021 0.2568 0.3840 0.028 Uiso calc 1
C C6 -0.2984(4) 0.3152(3) 0.3005(3) 0.0300(11) Uani d 1
H H6A -0.3388 0.2995 0.3471 0.036 Uiso calc 1
H H6B -0.3398 0.3620 0.2847 0.036 Uiso calc 1
C C7 -0.3587(4) 0.2319(4) 0.1286(3) 0.0250(10) Uani d 1
C C8 -0.4302(4) 0.1394(3) 0.0388(3) 0.0208(9) Uani d 1
C C9 -0.4691(4) 0.0447(3) 0.0429(3) 0.0203(9) Uani d 1
C C10 -0.4467(4) 0.0376(3) 0.1311(3) 0.0205(9) Uani d 1
C C11 -0.3855(4) 0.1303(3) 0.2207(3) 0.0232(10) Uani d 1
C C12 -0.4552(4) 0.1434(3) -0.0481(3) 0.0233(10) Uani d 1
H H12 -0.4303 0.2068 -0.0504 0.028 Uiso calc 1
C C13 -0.4828(4) -0.0548(3) 0.1334(3) 0.0240(10) Uani d 1
H H13 -0.4659 -0.0588 0.1927 0.029 Uiso calc 1
C C14 -0.1446(5) 0.0952(4) 0.4418(3) 0.0314(11) Uani d 1
H H14 -0.1985 0.0741 0.3763 0.038 Uiso calc 1
C C15 -0.2132(5) 0.1187(4) 0.5064(3) 0.0368(12) Uani d 1
H H15 -0.3143 0.1151 0.4861 0.044 Uiso calc 1
C C16 -0.1337(5) 0.1480(4) 0.6022(3) 0.0334(11) Uani d 1
H H16 -0.1792 0.1661 0.6480 0.040 Uiso calc 1
C C17 0.0124(5) 0.1504(3) 0.6300(3) 0.0227(9) Uani d 1
C C18 0.0776(4) 0.1280(3) 0.5623(3) 0.0207(9) Uani d 1
H H18 0.1787 0.1311 0.5804 0.025 Uiso calc 1
C C19 0.0995(5) 0.1715(3) 0.7311(3) 0.0283(10) Uani d 1
H H19A 0.0368 0.1847 0.7702 0.034 Uiso calc 1
H H19B 0.1181 0.1112 0.7310 0.034 Uiso calc 1
C C20 0.2438(5) 0.3526(3) 0.8202(3) 0.0229(9) Uani d 1
C C21 0.3906(4) 0.4402(3) 0.8646(3) 0.0185(9) Uani d 1
C C22 0.3965(4) 0.5342(3) 0.9120(3) 0.0178(9) Uani d 1
H H22 0.3064 0.5435 0.9163 0.021 Uiso calc 1
C C23 0.5363(4) 0.6179(3) 0.9548(3) 0.0188(9) Uani d 1
H H23 0.5400 0.6830 0.9890 0.023 Uiso calc 1
C C24 0.6672(4) 0.6060(3) 0.9473(3) 0.0170(9) Uani d 1
C C25 0.8114(4) 0.6956(3) 0.9912(3) 0.0209(9) Uani d 1
C C26 0.9420(5) 0.5831(3) 0.9314(3) 0.0275(10) Uani d 1
C C27 0.7966(4) 0.4952(3) 0.8899(3) 0.0231(10) Uani d 1
C C28 0.7902(5) 0.3992(3) 0.8431(3) 0.0295(11) Uani d 1
H H28 0.8799 0.3899 0.8377 0.035 Uiso calc 1
C C29 0.6525(5) 0.3155(3) 0.8036(3) 0.0271(10) Uani d 1
H H29 0.6494 0.2501 0.7713 0.032 Uiso calc 1
C C30 0.5208(4) 0.3277(3) 0.8114(3) 0.0210(9) Uani d 1
C C31 0.3754(5) 0.2386(3) 0.7678(3) 0.0234(10) Uani d 1
C C32 0.5240(4) 0.4250(3) 0.8580(2) 0.0166(9) Uani d 1
C C33 0.6638(4) 0.5090(3) 0.8986(3) 0.0181(9) Uani d 1
C C34 1.1120(4) 0.9788(3) 0.8956(3) 0.0198(9) Uani d 1
H H34 1.1202 1.0251 0.8680 0.024 Uiso calc 1
C C35 1.1683(4) 1.0130(3) 0.9930(3) 0.0222(10) Uani d 1
H H35 1.2159 1.0832 1.0329 0.027 Uiso calc 1
C C36 1.1554(4) 0.9451(3) 1.0328(3) 0.0230(10) Uani d 1
H H36 1.1938 0.9689 1.1000 0.028 Uiso calc 1
C C37 1.0860(4) 0.8414(3) 0.9746(3) 0.0209(9) Uani d 1
C C38 1.0322(4) 0.8109(3) 0.8770(3) 0.0209(9) Uani d 1
H H38 0.9855 0.7412 0.8354 0.025 Uiso calc 1
C C39 1.0814(4) 0.7676(3) 1.0186(3) 0.0278(10) Uani d 1
H H39A 1.1655 0.7449 1.0142 0.033 Uiso calc 1
H H39B 1.0994 0.8030 1.0869 0.033 Uiso calc 1
O O10 0.2945(4) 0.4192(3) 0.6552(2) 0.0532(10) Uani d 1
H H10 0.2486 0.3779 0.5978 0.080 Uiso calc 1
C C40 0.4447(6) 0.4761(4) 0.6692(3) 0.0468(14) Uani d 1
H H40A 0.4436 0.4999 0.6196 0.070 Uiso calc 1
H H40B 0.5040 0.4339 0.6661 0.070 Uiso calc 1
H H40C 0.4907 0.5338 0.7318 0.070 Uiso calc 1

loop_
_atom_site_aniso_label
_atom_site_aniso_U_11
_atom_site_aniso_U_22
_atom_site_aniso_U_33
_atom_site_aniso_U_12
_atom_site_aniso_U_13
_atom_site_aniso_U_23
Gd1 0.01943(12) 0.01984(13) 0.01803(13) 0.00657(9) 0.00842(8) 0.01007(10)
O1 0.0251(15) 0.0304(18) 0.0273(16) 0.0160(14) 0.0081(12) 0.0128(14)
O2 0.0336(18) 0.0248(19) 0.0441(19) 0.0108(15) 0.0120(14) 0.0239(16)
O3 0.0309(17) 0.0353(19) 0.0308(18) 0.0133(15) 0.0121(13) 0.0190(16)
O4 0.0333(16) 0.0261(17) 0.0221(15) 0.0092(14) 0.0156(13) 0.0149(14)
O5 0.0436(19) 0.0176(17) 0.0307(18) 0.0120(15) 0.0067(14) 0.0097(15)
O6 0.0219(16) 0.0310(19) 0.051(2) 0.0067(15) 0.0168(14) 0.0104(16)
O7 0.0251(18) 0.048(2) 0.079(3) 0.0178(17) 0.0257(17) 0.020(2)
O8 0.0296(16) 0.0194(17) 0.0270(16) 0.0038(14) 0.0076(12) 0.0100(14)
O9 0.0282(15) 0.0326(18) 0.0150(15) 0.0128(14) 0.0070(11) 0.0122(14)
O11 0.0206(16) 0.038(2) 0.0279(17) 0.0020(14) 0.0091(12) 0.0142(15)
O12 0.0315(17) 0.036(2) 0.0273(17) 0.0038(15) 0.0128(13) 0.0169(16)
O13 0.0248(18) 0.059(3) 0.0381(19) 0.0035(17) -0.0024(15) 0.0213(19)
O14 0.0331(17) 0.0291(19) 0.0336(18) 0.0141(15) 0.0104(14) 0.0107(16)
O15 0.059(2) 0.035(2) 0.052(2) 0.0283(18) 0.0345(17) 0.0209(17)
O16 0.0279(16) 0.0269(18) 0.0307(17) 0.0111(14) 0.0128(13) 0.0135(14)
O17 0.0371(17) 0.0211(17) 0.0313(17) 0.0138(14) 0.0175(13) 0.0164(14)
O18 0.0410(19) 0.0288(19) 0.0394(19) 0.0147(16) 0.0235(15) 0.0173(16)
O19 0.0334(17) 0.042(2) 0.0318(17) 0.0123(15) 0.0149(14) 0.0278(17)
N1 0.0249(19) 0.022(2) 0.0247(19) 0.0076(16) 0.0135(15) 0.0140(17)
N2 0.0261(19) 0.018(2) 0.0192(18) 0.0024(16) 0.0090(14) 0.0070(16)
N3 0.0194(18) 0.031(2) 0.0277(19) 0.0075(17) 0.0099(14) 0.0184(18)
N4 0.0186(17) 0.026(2) 0.0184(18) 0.0102(16) 0.0084(14) 0.0123(17)
N5 0.0238(19) 0.029(2) 0.027(2) 0.0111(17) 0.0093(15) 0.0107(18)
N6 0.0212(18) 0.024(2) 0.027(2) 0.0125(16) 0.0102(14) 0.0143(17)
N7 0.046(2) 0.023(2) 0.031(2) 0.0164(19) 0.0261(18) 0.0176(19)
N8 0.028(2) 0.027(2) 0.029(2) 0.0067(18) 0.0068(17) 0.0069(19)
N9 0.0175(18) 0.035(2) 0.025(2) 0.0066(17) 0.0081(15) 0.0181(19)
C1 0.025(2) 0.026(3) 0.049(3) 0.001(2) 0.008(2) 0.015(2)
C2 0.035(3) 0.032(3) 0.073(4) 0.007(2) 0.014(3) 0.029(3)
C3 0.036(3) 0.032(3) 0.058(3) 0.016(2) 0.014(2) 0.025(3)
C4 0.025(2) 0.026(3) 0.027(2) 0.012(2) 0.0101(18) 0.009(2)
C5 0.024(2) 0.021(2) 0.023(2) 0.0062(19) 0.0094(17) 0.008(2)
C6 0.023(2) 0.030(3) 0.039(3) 0.013(2) 0.0115(19) 0.014(2)
C7 0.019(2) 0.037(3) 0.038(3) 0.020(2) 0.0149(19) 0.027(2)
C8 0.015(2) 0.028(3) 0.034(2) 0.0121(19) 0.0140(17) 0.023(2)
C9 0.011(2) 0.030(3) 0.033(2) 0.0108(19) 0.0134(17) 0.022(2)
C10 0.0131(19) 0.030(3) 0.030(2) 0.0130(19) 0.0107(17) 0.020(2)
C11 0.014(2) 0.033(3) 0.035(3) 0.0122(19) 0.0116(18) 0.024(2)
C12 0.018(2) 0.028(3) 0.039(3) 0.0135(19) 0.0170(18) 0.024(2)
C13 0.017(2) 0.038(3) 0.033(2) 0.017(2) 0.0138(18) 0.027(2)
C14 0.027(2) 0.039(3) 0.035(3) 0.013(2) 0.008(2) 0.025(2)
C15 0.030(3) 0.047(3) 0.043(3) 0.022(2) 0.016(2) 0.023(3)
C16 0.037(3) 0.035(3) 0.041(3) 0.018(2) 0.027(2) 0.020(2)
C17 0.029(2) 0.016(2) 0.024(2) 0.0048(19) 0.0122(18) 0.0114(19)
C18 0.019(2) 0.019(2) 0.023(2) 0.0029(18) 0.0071(17) 0.0123(19)
C19 0.033(2) 0.021(2) 0.025(2) -0.001(2) 0.0123(19) 0.010(2)
C20 0.026(2) 0.019(2) 0.022(2) 0.0055(19) 0.0099(17) 0.0091(19)
C21 0.022(2) 0.022(2) 0.019(2) 0.0092(19) 0.0096(16) 0.0147(19)
C22 0.019(2) 0.025(2) 0.017(2) 0.0089(18) 0.0091(16) 0.0155(19)
C23 0.025(2) 0.018(2) 0.018(2) 0.0089(18) 0.0091(16) 0.0118(18)
C24 0.019(2) 0.021(2) 0.013(2) 0.0056(18) 0.0041(15) 0.0124(18)
C25 0.022(2) 0.027(3) 0.017(2) 0.0069(19) 0.0069(16) 0.016(2)
C26 0.027(2) 0.037(3) 0.028(2) 0.015(2) 0.0133(18) 0.020(2)
C27 0.025(2) 0.031(3) 0.024(2) 0.014(2) 0.0141(18) 0.018(2)
C28 0.031(2) 0.039(3) 0.034(3) 0.023(2) 0.017(2) 0.021(2)
C29 0.035(3) 0.026(3) 0.027(2) 0.018(2) 0.0122(19) 0.013(2)
C30 0.029(2) 0.022(2) 0.018(2) 0.012(2) 0.0067(17) 0.0143(19)
C31 0.034(2) 0.023(3) 0.020(2) 0.011(2) 0.0081(18) 0.018(2)
C32 0.022(2) 0.022(2) 0.0114(19) 0.0093(18) 0.0057(15) 0.0131(18)
C33 0.021(2) 0.025(2) 0.017(2) 0.0123(19) 0.0093(16) 0.0162(19)
C34 0.015(2) 0.022(2) 0.026(2) 0.0088(18) 0.0082(17) 0.013(2)
C35 0.014(2) 0.021(2) 0.026(2) 0.0060(18) 0.0080(17) 0.004(2)
C36 0.013(2) 0.036(3) 0.024(2) 0.0109(19) 0.0100(17) 0.014(2)
C37 0.0123(19) 0.030(3) 0.024(2) 0.0085(18) 0.0072(16) 0.015(2)
C38 0.014(2) 0.021(2) 0.026(2) 0.0053(18) 0.0056(16) 0.011(2)
C39 0.016(2) 0.038(3) 0.027(2) 0.003(2) 0.0038(17) 0.020(2)
O10 0.048(2) 0.065(3) 0.0319(19) 0.021(2) 0.0116(16) 0.0081(19)
C40 0.053(3) 0.039(3) 0.037(3) 0.012(3) 0.007(2) 0.014(3)

loop_
_atom_type_symbol
_atom_type_description
_atom_type_scat_dispersion_real
_atom_type_scat_dispersion_imag
_atom_type_scat_source
C C 0.0033 0.0016 'International Tables Vol C Tables 4.2.6.8 and 6.1.1.4'
H H 0.0000 0.0000 'International Tables Vol C Tables 4.2.6.8 and 6.1.1.4'
N N 0.0061 0.0033 'International Tables Vol C Tables 4.2.6.8 and 6.1.1.4'
O O 0.0106 0.0060 'International Tables Vol C Tables 4.2.6.8 and 6.1.1.4'
Gd Gd -0.1653 3.9035 'International Tables Vol C Tables 4.2.6.8 and 6.1.1.4'

loop_
_geom_angle_atom_site_label_1
_geom_angle_atom_site_label_2
_geom_angle_atom_site_label_3
_geom_angle_site_symmetry_1
_geom_angle_site_symmetry_3
_geom_angle
O1 Gd1 O9 . 2_666 78.81(9)
O1 Gd1 O11 . . 74.37(9)
O1 Gd1 O12 . . 86.21(10)
O1 Gd1 O14 . . 145.39(9)
O1 Gd1 O16 . . 151.94(10)
O1 Gd1 O17 . . 127.01(10)
O1 Gd1 O18 . . 76.15(10)
O1 Gd1 N7 . . 162.60(10)
O1 Gd1 N8 . . 82.10(9)
O1 Gd1 N9 . . 101.64(10)
O4 Gd1 O1 . . 85.14(10)
O4 Gd1 O9 . 2_666 81.00(10)
O4 Gd1 O11 . . 77.98(9)
O4 Gd1 O12 . . 129.68(10)
O4 Gd1 O14 . . 86.13(10)
O4 Gd1 O16 . . 72.54(9)
O4 Gd1 O17 . . 139.39(10)
O4 Gd1 O18 . . 150.53(10)
O4 Gd1 N7 . . 79.66(10)
O4 Gd1 N8 . . 103.39(10)
O4 Gd1 N9 . . 153.53(9)
O9 Gd1 O11 2_666 . 147.03(9)
O9 Gd1 O12 2_666 . 144.68(11)
O9 Gd1 O14 2_666 . 132.48(10)
O9 Gd1 O16 2_666 . 81.04(9)
O9 Gd1 O17 2_666 . 82.13(9)
O9 Gd1 O18 2_666 . 73.24(10)
O9 Gd1 N7 2_666 . 106.82(10)
O9 Gd1 N8 2_666 . 159.99(10)
O9 Gd1 N9 2_666 . 75.40(9)
O11 Gd1 O16 . . 115.76(10)
O11 Gd1 O18 . . 117.35(10)
O11 Gd1 N7 . . 94.09(10)
O11 Gd1 N8 . . 26.02(10)
O11 Gd1 N9 . . 128.47(9)
O12 Gd1 O11 . . 51.99(9)
O12 Gd1 O14 . . 74.02(10)
O12 Gd1 O16 . . 121.07(10)
O12 Gd1 O17 . . 81.80(9)
O12 Gd1 O18 . . 72.18(10)
O12 Gd1 N7 . . 96.99(11)
O12 Gd1 N8 . . 26.28(10)
O12 Gd1 N9 . . 76.62(9)
O14 Gd1 O11 . . 71.06(10)
O14 Gd1 O16 . . 51.49(9)
O14 Gd1 O18 . . 121.92(10)
O14 Gd1 N7 . . 25.66(9)
O14 Gd1 N8 . . 67.53(10)
O14 Gd1 N9 . . 101.01(10)
O16 Gd1 O18 . . 116.15(9)
O16 Gd1 N7 . . 25.91(9)
O16 Gd1 N8 . . 118.96(10)
O16 Gd1 N9 . . 91.88(10)
O17 Gd1 O11 . . 129.68(9)
O17 Gd1 O14 . . 78.65(10)
O17 Gd1 O16 . . 68.48(9)
O17 Gd1 O18 . . 51.02(9)
O17 Gd1 N7 . . 70.37(10)
O17 Gd1 N8 . . 105.00(10)
O17 Gd1 N9 . . 25.40(9)
O18 Gd1 N7 . . 121.14(9)
O18 Gd1 N8 . . 96.43(11)
O18 Gd1 N9 . . 25.65(9)
N7 Gd1 N9 . . 95.73(10)
N8 Gd1 N7 . . 93.19(10)
N8 Gd1 N9 . . 102.88(10)
N5 O1 Gd1 . . 125.4(2)
N1 O4 Gd1 . . 131.0(2)
N4 O9 Gd1 . 2_666 131.6(2)
N8 O11 Gd1 . . 95.2(2)
N8 O12 Gd1 . . 95.2(2)
N7 O14 Gd1 . . 96.2(2)
N7 O16 Gd1 . . 95.7(2)
N9 O17 Gd1 . . 98.1(2)
N9 O18 Gd1 . . 94.6(2)
O4 N1 C14 . . 118.3(3)
O4 N1 C18 . . 119.6(3)
C18 N1 C14 . . 122.0(3)
C20 N2 C19 . . 116.9(3)
C20 N2 C31 . . 125.4(3)
C31 N2 C19 . . 117.8(3)
C25 N3 C26 . . 124.8(4)
C25 N3 C39 . . 116.0(3)
C26 N3 C39 . . 118.4(3)
O9 N4 C34 . . 119.3(3)
O9 N4 C38 . . 118.9(3)
C34 N4 C38 . . 121.8(3)
O1 N5 C1 . . 120.5(3)
O1 N5 C5 . . 118.8(4)
C5 N5 C1 . . 120.6(4)
C7 N6 C6 . . 116.6(4)
C11 N6 C6 . . 118.6(3)
C11 N6 C7 . . 124.8(3)
O14 N7 Gd1 . . 58.12(19)
O14 N7 O16 . . 116.3(3)
O15 N7 Gd1 . . 175.4(3)
O15 N7 O14 . . 122.4(4)
O15 N7 O16 . . 121.4(4)
O16 N7 Gd1 . . 58.40(18)
O11 N8 Gd1 . . 58.83(18)
O11 N8 O12 . . 116.3(3)
O12 N8 Gd1 . . 58.55(18)
O13 N8 Gd1 . . 169.4(3)
O13 N8 O11 . . 121.7(4)
O13 N8 O12 . . 121.9(4)
O17 N9 Gd1 . . 56.48(19)
O17 N9 O18 . . 116.1(3)
O18 N9 Gd1 . . 59.7(2)
O19 N9 Gd1 . . 174.9(3)
O19 N9 O17 . . 121.6(3)
O19 N9 O18 . . 122.3(4)
N5 C1 H1 . . 119.6
N5 C1 C2 . . 120.7(4)
C2 C1 H1 . . 119.6
C1 C2 H2 . . 120.2
C1 C2 C3 . . 119.6(5)
C3 C2 H2 . . 120.2
C2 C3 H3 . . 120.6
C4 C3 C2 . . 118.8(4)
C4 C3 H3 . . 120.6
C3 C4 C6 . . 122.3(4)
C5 C4 C3 . . 119.4(4)
C5 C4 C6 . . 118.3(4)
N5 C5 C4 . . 120.8(4)
N5 C5 H5 . . 119.6
C4 C5 H5 . . 119.6
N6 C6 C4 . . 112.6(3)
N6 C6 H6A . . 109.1
N6 C6 H6B . . 109.1
C4 C6 H6A . . 109.1
C4 C6 H6B . . 109.1
H6A C6 H6B . . 107.8
O2 C7 N6 . . 120.3(4)
O2 C7 C8 . . 122.0(4)
N6 C7 C8 . . 117.6(4)
C9 C8 C7 . . 118.8(4)
C12 C8 C7 . . 121.3(4)
C12 C8 C9 . . 119.9(4)
C9 C9 C8 2_455 . 119.3(4)
C9 C9 C10 2_455 . 119.2(5)
C10 C9 C8 . . 121.5(4)
C9 C10 C11 . . 119.6(4)
C13 C10 C9 . . 120.5(4)
C13 C10 C11 . . 119.9(4)
O3 C11 N6 . . 120.4(4)
O3 C11 C10 . . 122.6(4)
N6 C11 C10 . . 117.0(4)
C8 C12 H12 . . 119.5
C8 C12 C13 . 2_455 121.0(4)
C13 C12 H12 2_455 . 119.5
C10 C13 C12 . 2_455 120.1(4)
C10 C13 H13 . . 120.0
C12 C13 H13 2_455 . 120.0
N1 C14 H14 . . 120.1
N1 C14 C15 . . 119.9(4)
C15 C14 H14 . . 120.1
C14 C15 H15 . . 120.2
C14 C15 C16 . . 119.5(4)
C16 C15 H15 . . 120.2
C15 C16 H16 . . 120.3
C17 C16 C15 . . 119.4(4)
C17 C16 H16 . . 120.3
C16 C17 C19 . . 122.1(4)
C18 C17 C16 . . 118.7(4)
C18 C17 C19 . . 119.0(4)
N1 C18 C17 . . 120.4(4)
N1 C18 H18 . . 119.8
C17 C18 H18 . . 119.8
N2 C19 C17 . . 112.6(3)
N2 C19 H19A . . 109.1
N2 C19 H19B . . 109.1
C17 C19 H19A . . 109.1
C17 C19 H19B . . 109.1
H19A C19 H19B . . 107.8
O6 C20 N2 . . 119.7(4)
O6 C20 C21 . . 123.0(4)
N2 C20 C21 . . 117.3(3)
C22 C21 C20 . . 119.9(3)
C22 C21 C32 . . 120.6(4)
C32 C21 C20 . . 119.5(4)
C21 C22 H22 . . 119.9
C21 C22 C23 . . 120.1(4)
C23 C22 H22 . . 119.9
C22 C23 H23 . . 119.7
C24 C23 C22 . . 120.7(4)
C24 C23 H23 . . 119.7
C23 C24 C25 . . 119.4(4)
C23 C24 C33 . . 120.2(4)
C33 C24 C25 . . 120.5(3)
O8 C25 N3 . . 119.8(4)
O8 C25 C24 . . 124.1(4)
N3 C25 C24 . . 116.1(4)
O7 C26 N3 . . 120.4(4)
O7 C26 C27 . . 122.6(4)
N3 C26 C27 . . 117.0(3)
C28 C27 C26 . . 120.4(4)
C28 C27 C33 . . 119.8(4)
C33 C27 C26 . . 119.8(4)
C27 C28 H28 . . 119.7
C27 C28 C29 . . 120.6(4)
C29 C28 H28 . . 119.7
C28 C29 H29 . . 119.8
C30 C29 C28 . . 120.5(4)
C30 C29 H29 . . 119.8
C29 C30 C31 . . 119.8(4)
C29 C30 C32 . . 120.1(4)
C32 C30 C31 . . 120.1(4)
O5 C31 N2 . . 120.4(4)
O5 C31 C30 . . 123.3(4)
N2 C31 C30 . . 116.3(4)
C21 C32 C33 . . 119.5(4)
C30 C32 C21 . . 121.4(4)
C30 C32 C33 . . 119.1(3)
C24 C33 C32 . . 118.9(3)
C27 C33 C24 . . 121.1(4)
C27 C33 C32 . . 120.0(4)
N4 C34 H34 . . 120.2
N4 C34 C35 . . 119.5(4)
C35 C34 H34 . . 120.2
C34 C35 H35 . . 120.0
C34 C35 C36 . . 120.0(4)
C36 C35 H35 . . 120.0
C35 C36 H36 . . 119.8
C35 C36 C37 . . 120.4(4)
C37 C36 H36 . . 119.8
C36 C37 C39 . . 120.0(3)
C38 C37 C36 . . 117.4(4)
C38 C37 C39 . . 122.5(4)
N4 C38 C37 . . 120.9(4)
N4 C38 H38 . . 119.5
C37 C38 H38 . . 119.5
N3 C39 C37 . . 114.4(3)
N3 C39 H39A . . 108.7
N3 C39 H39B . . 108.7
C37 C39 H39A . . 108.7
C37 C39 H39B . . 108.7
H39A C39 H39B . . 107.6
C40 O10 H10 . . 109.5
O10 C40 H40A . . 109.5
O10 C40 H40B . . 109.5
O10 C40 H40C . . 109.5
H40A C40 H40B . . 109.5
H40A C40 H40C . . 109.5
H40B C40 H40C . . 109.5

loop_
_geom_bond_atom_site_label_1
_geom_bond_atom_site_label_2
_geom_bond_site_symmetry_2
_geom_bond_distance
_geom_bond_publ_flag
Gd1 O1 . 2.355(3) y
Gd1 O4 . 2.308(3) y
Gd1 O9 2_666 2.360(2) y
Gd1 O11 . 2.485(3) y
Gd1 O12 . 2.477(3) y
Gd1 O14 . 2.483(3) y
Gd1 O16 . 2.488(3) y
Gd1 O17 . 2.477(3) y
Gd1 O18 . 2.549(3) y
Gd1 N7 . 2.906(4) ?
Gd1 N8 . 2.892(4) ?
Gd1 N9 . 2.942(4) ?
O1 N5 . 1.343(4) ?
O2 C7 . 1.221(5) ?
O3 C11 . 1.219(5) ?
O4 N1 . 1.338(4) ?
O5 C31 . 1.215(5) ?
O6 C20 . 1.219(4) ?
O7 C26 . 1.213(5) ?
O8 C25 . 1.215(5) ?
O9 Gd1 2_666 2.360(2) ?
O9 N4 . 1.338(4) ?
O11 N8 . 1.274(4) ?
O12 N8 . 1.286(4) ?
O13 N8 . 1.224(4) ?
O14 N7 . 1.266(4) ?
O15 N7 . 1.231(4) ?
O16 N7 . 1.276(4) ?
O17 N9 . 1.275(4) ?
O18 N9 . 1.278(4) ?
O19 N9 . 1.221(4) ?
N1 C14 . 1.343(5) ?
N1 C18 . 1.338(5) ?
N2 C19 . 1.467(5) ?
N2 C20 . 1.398(5) ?
N2 C31 . 1.409(5) ?
N3 C25 . 1.408(5) ?
N3 C26 . 1.409(5) ?
N3 C39 . 1.472(5) ?
N4 C34 . 1.342(5) ?
N4 C38 . 1.363(5) ?
N5 C1 . 1.352(6) ?
N5 C5 . 1.344(5) ?
N6 C6 . 1.476(5) ?
N6 C7 . 1.407(5) ?
N6 C11 . 1.398(5) ?
C1 H1 . 0.9500 ?
C1 C2 . 1.372(7) ?
C2 H2 . 0.9500 ?
C2 C3 . 1.395(6) ?
C3 H3 . 0.9500 ?
C3 C4 . 1.388(6) ?
C4 C5 . 1.383(6) ?
C4 C6 . 1.512(5) ?
C5 H5 . 0.9500 ?
C6 H6A . 0.9900 ?
C6 H6B . 0.9900 ?
C7 C8 . 1.475(6) ?
C8 C9 . 1.424(6) ?
C8 C12 . 1.381(5) ?
C9 C9 2_455 1.420(8) ?
C9 C10 . 1.424(5) ?
C10 C11 . 1.479(6) ?
C10 C13 . 1.378(6) ?
C12 H12 . 0.9500 ?
C12 C13 2_455 1.409(6) ?
C13 C12 2_455 1.409(6) ?
C13 H13 . 0.9500 ?
C14 H14 . 0.9500 ?
C14 C15 . 1.366(6) ?
C15 H15 . 0.9500 ?
C15 C16 . 1.395(6) ?
C16 H16 . 0.9500 ?
C16 C17 . 1.386(6) ?
C17 C18 . 1.381(5) ?
C17 C19 . 1.517(6) ?
C18 H18 . 0.9500 ?
C19 H19A . 0.9900 ?
C19 H19B . 0.9900 ?
C20 C21 . 1.481(6) ?
C21 C22 . 1.362(6) ?
C21 C32 . 1.416(5) ?
C22 H22 . 0.9500 ?
C22 C23 . 1.413(5) ?
C23 H23 . 0.9500 ?
C23 C24 . 1.375(5) ?
C24 C25 . 1.481(6) ?
C24 C33 . 1.415(5) ?
C26 C27 . 1.479(6) ?
C27 C28 . 1.384(6) ?
C27 C33 . 1.410(5) ?
C28 H28 . 0.9500 ?
C28 C29 . 1.403(6) ?
C29 H29 . 0.9500 ?
C29 C30 . 1.386(5) ?
C30 C31 . 1.485(6) ?
C30 C32 . 1.414(5) ?
C32 C33 . 1.417(5) ?
C34 H34 . 0.9500 ?
C34 C35 . 1.379(5) ?
C35 H35 . 0.9500 ?
C35 C36 . 1.385(6) ?
C36 H36 . 0.9500 ?
C36 C37 . 1.401(6) ?
C37 C38 . 1.388(5) ?
C37 C39 . 1.518(6) ?
C38 H38 . 0.9500 ?
C39 H39A . 0.9900 ?
C39 H39B . 0.9900 ?
O10 H10 . 0.8400 ?
O10 C40 . 1.411(6) ?
C40 H40A . 0.9800 ?
C40 H40B . 0.9800 ?
C40 H40C . 0.9800 ?
